data_7023358
loop_
_publ_author_name
'Chiang, Ho-Wen'
'Su, Yo-Ting'
'Wu, Jing-Yun'

_publ_section_title
;
 Ligand dissociation/recoordination in fluorescent ionic
 zinc-salicylideneimine compounds: synthesis, characterization,
 photophysical properties, and (1)H NMR studies.
;
_journal_issue 42
_journal_name_full 'Dalton transactions (Cambridge, England : 2003)'
_journal_page_first 15169
_journal_page_last 15182
_journal_paper_doi 10.1039/c3dt51226f
_journal_volume 42
_journal_year 2013
_chemical_formula_sum 'C20 H24 Cl3 N3 O Zn'
_chemical_formula_weight 494.14
_chemical_name_systematic
;
?
;
_space_group_IT_number 14
_symmetry_cell_setting monoclinic
_symmetry_space_group_name_Hall '-P 2yn'
_symmetry_space_group_name_H-M 'P 1 21/n 1'
_atom_sites_solution_hydrogens geom
_atom_sites_solution_primary direct
_atom_sites_solution_secondary difmap
_audit_creation_method SHELXL-97
_cell_angle_alpha 90.00
_cell_angle_beta 95.2300(10)
_cell_angle_gamma 90.00
_cell_formula_units_Z 4
_cell_length_a 7.7224(4)
_cell_length_b 12.2159(6)
_cell_length_c 23.6010(11)
_cell_measurement_reflns_used 7555
_cell_measurement_temperature 298(2)
_cell_measurement_theta_max 26.016
_cell_measurement_theta_min 2.405
_cell_volume 2217.16(19)
_computing_cell_refinement 'Bruker SAINT'
_computing_data_collection 'Bruker SMART'
_computing_data_reduction 'Bruker SAINT'
_computing_structure_refinement 'SHELXL-97 (Sheldrick, 1997)'
_computing_structure_solution 'SHELXS-97 (Sheldrick, 1990)'
_diffrn_ambient_temperature 298(2)
_diffrn_measured_fraction_theta_full 0.999
_diffrn_measured_fraction_theta_max 0.999
_diffrn_measurement_device_type 'CCD area detector'
_diffrn_measurement_method 'phi and omega scans'
_diffrn_radiation_monochromator graphite
_diffrn_radiation_source 'fine-focus sealed tube'
_diffrn_radiation_type MoK\a
_diffrn_radiation_wavelength 0.71073
_diffrn_reflns_av_R_equivalents 0.0220
_diffrn_reflns_av_sigmaI/netI 0.0189
_diffrn_reflns_limit_h_max 9
_diffrn_reflns_limit_h_min -9
_diffrn_reflns_limit_k_max 15
_diffrn_reflns_limit_k_min -11
_diffrn_reflns_limit_l_max 29
_diffrn_reflns_limit_l_min -25
_diffrn_reflns_number 12175
_diffrn_reflns_theta_full 26.02
_diffrn_reflns_theta_max 26.02
_diffrn_reflns_theta_min 1.88
_exptl_absorpt_coefficient_mu 1.485
_exptl_absorpt_correction_T_max 1.000000
_exptl_absorpt_correction_T_min 0.815512
_exptl_absorpt_correction_type multi-scan
_exptl_absorpt_process_details 'Bruker SADABS, 1996'
_exptl_crystal_colour orange-yellow
_exptl_crystal_density_diffrn 1.480
_exptl_crystal_density_method 'not measured'
_exptl_crystal_description prism
_exptl_crystal_F_000 1016
_exptl_crystal_size_max 0.60
_exptl_crystal_size_mid 0.57
_exptl_crystal_size_min 0.39
_refine_diff_density_max 0.369
_refine_diff_density_min -0.238
_refine_diff_density_rms 0.044
_refine_ls_extinction_method none
_refine_ls_goodness_of_fit_ref 1.045
_refine_ls_hydrogen_treatment constr
_refine_ls_matrix_type full
_refine_ls_number_parameters 256
_refine_ls_number_reflns 4368
_refine_ls_number_restraints 0
_refine_ls_restrained_S_all 1.045
_refine_ls_R_factor_all 0.0299
_refine_ls_R_factor_gt 0.0255
_refine_ls_shift/su_max 0.001
_refine_ls_shift/su_mean 0.000
_refine_ls_structure_factor_coef Fsqd
_refine_ls_weighting_details 'calc w=1/[\s^2^(Fo^2^)+(0.0354P)^2^+0.5522P] where P=(Fo^2^+2Fc^2^)/3'
_refine_ls_weighting_scheme calc
_refine_ls_wR_factor_gt 0.0664
_refine_ls_wR_factor_ref 0.0686
_reflns_number_gt 3882
_reflns_number_total 4368
_reflns_threshold_expression >2sigma(I)
_cod_data_source_file c3dt51226f.txt
_cod_data_source_block cpd2
_cod_depositor_comments
;
The following automatic conversions were performed:

'_symmetry_cell_setting' value 'Monoclinic' changed to 'monoclinic'
according to /home/saulius/struct/CIF-dictionaries/cif_core.dic
dictionary named 'cif_core.dic' version 2.4.2 from 2011-04-26.

Automatic conversion script
Id: cif_fix_values 1891 2012-01-12 08:04:46Z andrius 
;
_cod_original_sg_symbol_H-M P2(1)/n
_cod_database_code 7023358

loop_
_symmetry_equiv_pos_as_xyz
'x, y, z'
'-x+1/2, y+1/2, -z+1/2'
'-x, -y, -z'
'x-1/2, -y-1/2, z-1/2'

loop_
_atom_site_label
_atom_site_type_symbol
_atom_site_fract_x
_atom_site_fract_y
_atom_site_fract_z
_atom_site_U_iso_or_equiv
_atom_site_adp_type
_atom_site_occupancy
_atom_site_symmetry_multiplicity
_atom_site_calc_flag
_atom_site_refinement_flags
Zn1 Zn -0.02744(3) 0.881105(16) 0.137762(8) 0.03703(8) Uani 1 1 d .
Cl1 Cl 0.10877(7) 0.87247(4) 0.22506(2) 0.05415(13) Uani 1 1 d .
Cl2 Cl -0.25784(7) 0.99195(5) 0.12765(2) 0.06382(16) Uani 1 1 d .
Cl3 Cl -0.11886(7) 0.56823(5) -0.12169(2) 0.05768(14) Uani 1 1 d .
O1 O -0.10029(17) 0.73482(10) 0.11181(5) 0.0436(3) Uani 1 1 d .
N1 N 0.11772(17) 0.91301(11) 0.07128(6) 0.0322(3) Uani 1 1 d .
N2 N 0.6170(3) 1.37196(16) 0.08716(11) 0.0776(6) Uani 1 1 d .
N3 N 0.6732(2) 0.64764(12) 0.18780(6) 0.0403(3) Uani 1 1 d .
H101 H 0.7354 0.6758 0.1610 0.061 Uiso 1 1 d R
C1 C -0.0016(2) 0.75307(13) 0.01790(7) 0.0320(3) Uani 1 1 d .
C2 C -0.0958(2) 0.70014(13) 0.05936(7) 0.0338(3) Uani 1 1 d .
C3 C -0.1880(2) 0.60433(14) 0.04236(8) 0.0411(4) Uani 1 1 d .
H3 H -0.2469 0.5670 0.0691 0.049 Uiso 1 1 calc R
C4 C -0.1943(2) 0.56400(14) -0.01190(8) 0.0420(4) Uani 1 1 d .
H4 H -0.2581 0.5012 -0.0218 0.050 Uiso 1 1 calc R
C5 C -0.1044(2) 0.61778(14) -0.05218(7) 0.0383(4) Uani 1 1 d .
C6 C -0.0086(2) 0.70894(14) -0.03771(7) 0.0365(4) Uani 1 1 d .
H6 H 0.0532 0.7427 -0.0649 0.044 Uiso 1 1 calc R
C7 C 0.0999(2) 0.85101(14) 0.02645(7) 0.0351(3) Uani 1 1 d .
H7 H 0.1606 0.8728 -0.0039 0.042 Uiso 1 1 calc R
C8 C 0.2231(2) 1.00962(13) 0.07141(7) 0.0329(3) Uani 1 1 d .
C9 C 0.3032(2) 1.04731(14) 0.02475(8) 0.0392(4) Uani 1 1 d .
H9 H 0.2890 1.0093 -0.0095 0.047 Uiso 1 1 calc R
C10 C 0.4036(2) 1.14091(15) 0.02898(9) 0.0445(4) Uani 1 1 d .
H10 H 0.4575 1.1652 -0.0024 0.053 Uiso 1 1 calc R
C11 C 0.4247(2) 1.19901(14) 0.07950(8) 0.0413(4) Uani 1 1 d .
C12 C 0.3427(3) 1.16368(15) 0.12587(8) 0.0462(4) Uani 1 1 d .
H12 H 0.3542 1.2034 0.1596 0.055 Uiso 1 1 calc R
C13 C 0.2440(2) 1.06963(15) 0.12203(8) 0.0430(4) Uani 1 1 d .
H13 H 0.1904 1.0457 0.1535 0.052 Uiso 1 1 calc R
C14 C 0.5316(3) 1.29576(16) 0.08380(10) 0.0527(5) Uani 1 1 d .
C15 C 0.7629(3) 0.54661(16) 0.21248(8) 0.0479(4) Uani 1 1 d .
H15A H 0.6964 0.5174 0.2420 0.057 Uiso 1 1 calc R
H15B H 0.7643 0.4917 0.1828 0.057 Uiso 1 1 calc R
C16 C 0.9456(3) 0.5668(2) 0.23720(10) 0.0630(6) Uani 1 1 d .
H16A H 1.0076 0.6063 0.2103 0.095 Uiso 1 1 calc R
H16B H 1.0023 0.4980 0.2457 0.095 Uiso 1 1 calc R
H16C H 0.9441 0.6090 0.2715 0.095 Uiso 1 1 calc R
C17 C 0.6657(3) 0.74034(16) 0.22953(9) 0.0534(5) Uani 1 1 d .
H17A H 0.6206 0.8048 0.2092 0.064 Uiso 1 1 calc R
H17B H 0.7830 0.7569 0.2455 0.064 Uiso 1 1 calc R
C18 C 0.5551(4) 0.7172(2) 0.27755(10) 0.0777(7) Uani 1 1 d .
H18A H 0.4374 0.7040 0.2624 0.117 Uiso 1 1 calc R
H18B H 0.5583 0.7791 0.3027 0.117 Uiso 1 1 calc R
H18C H 0.5992 0.6539 0.2982 0.117 Uiso 1 1 calc R
C19 C 0.4989(3) 0.61736(18) 0.15887(10) 0.0551(5) Uani 1 1 d .
H19A H 0.5125 0.5543 0.1347 0.066 Uiso 1 1 calc R
H19B H 0.4229 0.5962 0.1875 0.066 Uiso 1 1 calc R
C20 C 0.4143(3) 0.7078(2) 0.12357(12) 0.0813(8) Uani 1 1 d .
H20A H 0.3922 0.7686 0.1477 0.122 Uiso 1 1 calc R
H20B H 0.3065 0.6822 0.1047 0.122 Uiso 1 1 calc R
H20C H 0.4900 0.7306 0.0957 0.122 Uiso 1 1 calc R

loop_
_atom_site_aniso_label
_atom_site_aniso_U_11
_atom_site_aniso_U_22
_atom_site_aniso_U_33
_atom_site_aniso_U_23
_atom_site_aniso_U_13
_atom_site_aniso_U_12
Zn1 0.04341(13) 0.03688(12) 0.03183(12) -0.00248(8) 0.00903(8) -0.00344(8)
Cl1 0.0624(3) 0.0618(3) 0.0371(2) 0.0039(2) -0.0019(2) -0.0057(2)
Cl2 0.0609(3) 0.0827(4) 0.0474(3) -0.0104(3) 0.0024(2) 0.0279(3)
Cl3 0.0736(3) 0.0616(3) 0.0383(2) -0.0152(2) 0.0080(2) -0.0126(3)
O1 0.0602(8) 0.0389(6) 0.0337(6) -0.0039(5) 0.0152(5) -0.0125(6)
N1 0.0345(7) 0.0308(7) 0.0318(7) 0.0015(5) 0.0057(6) -0.0009(5)
N2 0.0670(13) 0.0526(12) 0.1158(19) -0.0113(11) 0.0224(12) -0.0225(10)
N3 0.0484(8) 0.0385(8) 0.0357(8) 0.0020(6) 0.0122(6) -0.0041(6)
C1 0.0313(8) 0.0335(8) 0.0315(8) 0.0004(6) 0.0047(6) 0.0021(6)
C2 0.0390(8) 0.0307(8) 0.0320(8) 0.0006(6) 0.0056(7) 0.0017(7)
C3 0.0503(10) 0.0329(9) 0.0415(10) 0.0015(7) 0.0112(8) -0.0050(7)
C4 0.0488(10) 0.0330(9) 0.0439(10) -0.0050(7) 0.0031(8) -0.0046(8)
C5 0.0432(9) 0.0389(9) 0.0329(9) -0.0048(7) 0.0035(7) 0.0034(7)
C6 0.0370(8) 0.0401(9) 0.0332(8) 0.0009(7) 0.0073(7) 0.0004(7)
C7 0.0349(8) 0.0385(9) 0.0330(8) 0.0019(7) 0.0095(7) -0.0011(7)
C8 0.0311(8) 0.0310(8) 0.0364(8) 0.0033(6) 0.0028(6) 0.0008(6)
C9 0.0433(9) 0.0368(9) 0.0382(9) 0.0008(7) 0.0081(7) -0.0021(7)
C10 0.0415(9) 0.0420(10) 0.0520(11) 0.0082(8) 0.0147(8) -0.0018(8)
C11 0.0334(8) 0.0327(9) 0.0572(11) 0.0041(8) 0.0011(8) -0.0004(7)
C12 0.0535(11) 0.0394(10) 0.0445(10) -0.0026(8) -0.0011(8) -0.0057(9)
C13 0.0531(11) 0.0402(10) 0.0364(9) 0.0009(7) 0.0073(8) -0.0078(8)
C14 0.0436(10) 0.0424(11) 0.0731(14) -0.0003(10) 0.0098(9) -0.0047(9)
C15 0.0586(12) 0.0404(10) 0.0459(10) 0.0028(8) 0.0114(9) 0.0000(9)
C16 0.0649(14) 0.0682(14) 0.0545(13) 0.0003(11) -0.0030(10) 0.0057(12)
C17 0.0706(13) 0.0440(11) 0.0473(11) -0.0044(8) 0.0142(9) 0.0013(10)
C18 0.107(2) 0.0765(17) 0.0546(14) -0.0006(12) 0.0367(13) 0.0191(15)
C19 0.0494(11) 0.0587(13) 0.0573(12) -0.0012(10) 0.0054(9) -0.0060(9)
C20 0.0669(15) 0.0849(19) 0.0895(19) 0.0090(15) -0.0079(14) 0.0147(14)

loop_
_atom_type_symbol
_atom_type_description
_atom_type_scat_dispersion_real
_atom_type_scat_dispersion_imag
_atom_type_scat_source
C C 0.0033 0.0016 'International Tables Vol C Tables 4.2.6.8 and 6.1.1.4'
H H 0.0000 0.0000 'International Tables Vol C Tables 4.2.6.8 and 6.1.1.4'
N N 0.0061 0.0033 'International Tables Vol C Tables 4.2.6.8 and 6.1.1.4'
O O 0.0106 0.0060 'International Tables Vol C Tables 4.2.6.8 and 6.1.1.4'
Cl Cl 0.1484 0.1585 'International Tables Vol C Tables 4.2.6.8 and 6.1.1.4'
Zn Zn 0.2839 1.4301 'International Tables Vol C Tables 4.2.6.8 and 6.1.1.4'

loop_
_geom_angle_atom_site_label_1
_geom_angle_atom_site_label_2
_geom_angle_atom_site_label_3
_geom_angle
O1 Zn1 N1 95.50(5)
O1 Zn1 Cl1 110.15(4)
N1 Zn1 Cl1 118.18(4)
O1 Zn1 Cl2 108.50(4)
N1 Zn1 Cl2 106.83(4)
Cl1 Zn1 Cl2 115.60(2)
C2 O1 Zn1 124.00(10)
C7 N1 C8 120.00(14)
C7 N1 Zn1 119.26(11)
C8 N1 Zn1 120.37(10)
C19 N3 C17 113.42(16)
C19 N3 C15 109.66(15)
C17 N3 C15 114.02(15)
C6 C1 C2 118.99(15)
C6 C1 C7 114.97(14)
C2 C1 C7 126.02(14)
O1 C2 C3 118.74(14)
O1 C2 C1 124.05(14)
C3 C2 C1 117.21(15)
C4 C3 C2 122.64(16)
C3 C4 C5 119.44(16)
C6 C5 C4 120.50(16)
C6 C5 Cl3 120.44(14)
C4 C5 Cl3 119.05(13)
C5 C6 C1 121.17(15)
N1 C7 C1 128.11(15)
C9 C8 C13 118.58(15)
C9 C8 N1 124.38(15)
C13 C8 N1 117.03(14)
C10 C9 C8 120.32(16)
C9 C10 C11 120.55(17)
C12 C11 C10 119.69(16)
C12 C11 C14 120.09(18)
C10 C11 C14 120.22(17)
C13 C12 C11 119.94(17)
C12 C13 C8 120.89(17)
N2 C14 C11 179.6(3)
C16 C15 N3 113.58(17)
N3 C17 C18 114.15(18)
C20 C19 N3 113.54(19)

loop_
_geom_bond_atom_site_label_1
_geom_bond_atom_site_label_2
_geom_bond_distance
Zn1 O1 1.9551(12)
Zn1 N1 2.0473(13)
Zn1 Cl1 2.2287(5)
Zn1 Cl2 2.2313(6)
Cl3 C5 1.7426(17)
O1 C2 1.3118(19)
N1 C7 1.298(2)
N1 C8 1.434(2)
N2 C14 1.139(3)
N3 C19 1.499(3)
N3 C17 1.505(2)
N3 C15 1.506(2)
C1 C6 1.415(2)
C1 C2 1.426(2)
C1 C7 1.435(2)
C2 C3 1.409(2)
C3 C4 1.369(2)
C4 C5 1.392(3)
C5 C6 1.363(2)
C8 C9 1.390(2)
C8 C13 1.398(2)
C9 C10 1.380(2)
C10 C11 1.384(3)
C11 C12 1.382(3)
C11 C14 1.440(3)
C12 C13 1.377(3)
C15 C16 1.497(3)
C17 C18 1.507(3)
C19 C20 1.497(3)
